data_4081241
loop_
_publ_author_name
'Almazahreh, Laith R.'
'Apfel, Ulf-Peter'
'Imhof, Wolfgang'
'Rudolph, Manfred'
'G\"orls, Helmar'
'Talarmin, Jean'
'Schollhammer, Philippe'
'El-khateeb, Mohammad'
'Weigand, Wolfgang'

_publ_section_title
;
 A Novel [FeFe] Hydrogenase Model with a (SCH2)2P&#x2550;O Moiety
;
_journal_issue 16
_journal_name_full Organometallics
_journal_page_first 4523
_journal_paper_doi 10.1021/om4003544
_journal_volume 32
_journal_year 2013
_chemical_formula_moiety 'C8 H9 Cl2 O P'
_chemical_formula_sum 'C8 H9 Cl2 O P'
_chemical_formula_weight 223.02
_space_group_IT_number 14
_symmetry_cell_setting monoclinic
_symmetry_space_group_name_Hall '-P 2ybc'
_symmetry_space_group_name_H-M 'P 1 21/c 1'
_atom_sites_solution_hydrogens geom
_atom_sites_solution_primary direct
_atom_sites_solution_secondary difmap
_audit_creation_method SHELXL-97
_cell_angle_alpha 90.00
_cell_angle_beta 102.665(2)
_cell_angle_gamma 90.00
_cell_formula_units_Z 4
_cell_length_a 12.7410(4)
_cell_length_b 7.3835(2)
_cell_length_c 10.5054(3)
_cell_measurement_reflns_used 6073
_cell_measurement_temperature 133(2)
_cell_measurement_theta_max 27.49
_cell_measurement_theta_min 3.21
_cell_volume 964.23(5)
_computing_cell_refinement DENZO
_computing_data_collection COLLECT
_computing_data_reduction DENZO
_computing_molecular_graphics SHELXTL/PC
_computing_publication_material SHELXL-97
_computing_structure_refinement 'SHELXL-97 (Sheldrick, 2008)'
_computing_structure_solution 'SHELXS-97 (Sheldrick, 2008)'
_diffrn_ambient_temperature 133(2)
_diffrn_measured_fraction_theta_full 0.994
_diffrn_measured_fraction_theta_max 0.994
_diffrn_measurement_device_type KappaCCD
_diffrn_measurement_method 'phi- + omega-scan'
_diffrn_radiation_monochromator graphite
_diffrn_radiation_source 'fine-focus sealed tube'
_diffrn_radiation_type MoK\a
_diffrn_radiation_wavelength 0.71073
_diffrn_reflns_av_R_equivalents 0.0244
_diffrn_reflns_av_sigmaI/netI 0.0245
_diffrn_reflns_limit_h_max 15
_diffrn_reflns_limit_h_min -16
_diffrn_reflns_limit_k_max 9
_diffrn_reflns_limit_k_min -9
_diffrn_reflns_limit_l_max 13
_diffrn_reflns_limit_l_min -13
_diffrn_reflns_number 6073
_diffrn_reflns_theta_full 27.49
_diffrn_reflns_theta_max 27.49
_diffrn_reflns_theta_min 3.21
_exptl_absorpt_coefficient_mu 0.787
_exptl_absorpt_correction_type none
_exptl_crystal_colour colourless
_exptl_crystal_density_diffrn 1.536
_exptl_crystal_density_method 'not measured'
_exptl_crystal_description plate
_exptl_crystal_F_000 456
_exptl_crystal_size_max 0.06
_exptl_crystal_size_mid 0.05
_exptl_crystal_size_min 0.03
_refine_diff_density_max 1.071
_refine_diff_density_min -0.676
_refine_diff_density_rms 0.175
_refine_ls_extinction_method none
_refine_ls_goodness_of_fit_ref 1.221
_refine_ls_hydrogen_treatment constr
_refine_ls_matrix_type full
_refine_ls_number_parameters 109
_refine_ls_number_reflns 2206
_refine_ls_number_restraints 0
_refine_ls_restrained_S_all 1.221
_refine_ls_R_factor_all 0.0665
_refine_ls_R_factor_gt 0.0645
_refine_ls_shift/su_max 0.000
_refine_ls_shift/su_mean 0.000
_refine_ls_structure_factor_coef Fsqd
_refine_ls_weighting_details 'calc w=1/[\s^2^(Fo^2^)+(0.0585P)^2^+12.4247P] where P=(Fo^2^+2Fc^2^)/3'
_refine_ls_weighting_scheme calc
_refine_ls_wR_factor_gt 0.2207
_refine_ls_wR_factor_ref 0.2216
_reflns_number_gt 2095
_reflns_number_total 2206
_reflns_threshold_expression >2sigma(I)
_cod_data_source_file om4003544_si_001.cif
_cod_data_source_block FO4440
_cod_original_sg_symbol_H-M 'P 21/c'
_cod_database_code 4081241

loop_
_symmetry_equiv_pos_as_xyz
'x, y, z'
'-x, y+1/2, -z+1/2'
'-x, -y, -z'
'x, -y-1/2, z-1/2'

loop_
_atom_site_label
_atom_site_type_symbol
_atom_site_fract_x
_atom_site_fract_y
_atom_site_fract_z
_atom_site_U_iso_or_equiv
_atom_site_adp_type
_atom_site_occupancy
_atom_site_symmetry_multiplicity
_atom_site_calc_flag
_atom_site_refinement_flags
Cl1 Cl 1.27339(12) 0.5551(2) 0.15552(16) 0.0247(4) Uani 1 1 d .
Cl2 Cl 0.91611(11) 0.23448(19) 0.09849(14) 0.0190(4) Uani 1 1 d .
P1 P 1.14513(11) 0.21998(19) 0.09281(13) 0.0128(3) Uani 1 1 d .
O1 O 1.1220(3) 0.2333(6) -0.0527(4) 0.0172(8) Uani 1 1 d .
C1 C 1.2948(5) 0.0624(8) 0.2953(6) 0.0206(12) Uani 1 1 d .
H1A H 1.2520 0.1076 0.3518 0.025 Uiso 1 1 calc R
C2 C 1.3886(5) -0.0364(9) 0.3454(6) 0.0232(13) Uani 1 1 d .
H2A H 1.4094 -0.0597 0.4364 0.028 Uiso 1 1 calc R
C3 C 1.4512(5) -0.1002(8) 0.2625(7) 0.0233(13) Uani 1 1 d .
H3A H 1.5150 -0.1666 0.2971 0.028 Uiso 1 1 calc R
C4 C 1.4216(5) -0.0678(9) 0.1299(7) 0.0231(13) Uani 1 1 d .
H4A H 1.4649 -0.1125 0.0739 0.028 Uiso 1 1 calc R
C5 C 1.3285(5) 0.0297(8) 0.0779(6) 0.0183(11) Uani 1 1 d .
H5A H 1.3083 0.0527 -0.0132 0.022 Uiso 1 1 calc R
C6 C 1.2652(4) 0.0935(8) 0.1615(5) 0.0159(11) Uani 1 1 d .
C7 C 1.1559(4) 0.4389(7) 0.1739(5) 0.0144(10) Uani 1 1 d .
H7A H 1.0918 0.5129 0.1364 0.017 Uiso 1 1 calc R
H7B H 1.1581 0.4213 0.2679 0.017 Uiso 1 1 calc R
C8 C 1.0388(4) 0.1131(7) 0.1566(5) 0.0140(10) Uani 1 1 d .
H8A H 1.0301 -0.0146 0.1273 0.017 Uiso 1 1 calc R
H8B H 1.0575 0.1145 0.2531 0.017 Uiso 1 1 calc R

loop_
_atom_site_aniso_label
_atom_site_aniso_U_11
_atom_site_aniso_U_22
_atom_site_aniso_U_33
_atom_site_aniso_U_23
_atom_site_aniso_U_13
_atom_site_aniso_U_12
Cl1 0.0184(7) 0.0176(7) 0.0381(9) -0.0015(6) 0.0063(6) -0.0057(5)
Cl2 0.0122(6) 0.0173(7) 0.0264(7) 0.0035(5) 0.0022(5) 0.0005(5)
P1 0.0140(7) 0.0132(7) 0.0111(6) 0.0004(5) 0.0025(5) -0.0011(5)
O1 0.019(2) 0.019(2) 0.0147(19) -0.0019(15) 0.0057(15) -0.0028(16)
C1 0.020(3) 0.021(3) 0.020(3) -0.002(2) 0.003(2) -0.002(2)
C2 0.019(3) 0.026(3) 0.021(3) 0.002(2) -0.003(2) -0.002(2)
C3 0.014(3) 0.015(3) 0.038(3) 0.001(3) 0.000(2) -0.001(2)
C4 0.018(3) 0.019(3) 0.035(3) 0.000(3) 0.013(3) 0.001(2)
C5 0.017(3) 0.018(3) 0.021(3) -0.001(2) 0.006(2) -0.002(2)
C6 0.017(3) 0.013(2) 0.017(3) -0.001(2) 0.003(2) -0.002(2)
C7 0.017(2) 0.010(2) 0.017(2) -0.0026(19) 0.005(2) -0.003(2)
C8 0.013(2) 0.013(2) 0.016(2) 0.003(2) 0.0032(19) -0.003(2)

loop_
_atom_type_symbol
_atom_type_description
_atom_type_scat_dispersion_real
_atom_type_scat_dispersion_imag
_atom_type_scat_source
C C 0.0033 0.0016 'International Tables Vol C Tables 4.2.6.8 and 6.1.1.4'
H H 0.0000 0.0000 'International Tables Vol C Tables 4.2.6.8 and 6.1.1.4'
O O 0.0106 0.0060 'International Tables Vol C Tables 4.2.6.8 and 6.1.1.4'
P P 0.1023 0.0942 'International Tables Vol C Tables 4.2.6.8 and 6.1.1.4'
Cl Cl 0.1484 0.1585 'International Tables Vol C Tables 4.2.6.8 and 6.1.1.4'

loop_
_geom_angle_atom_site_label_1
_geom_angle_atom_site_label_2
_geom_angle_atom_site_label_3
_geom_angle
O1 P1 C6 113.8(3)
O1 P1 C8 114.2(2)
C6 P1 C8 105.2(3)
O1 P1 C7 113.5(2)
C6 P1 C7 107.6(3)
C8 P1 C7 101.5(3)
C6 C1 C2 119.1(6)
C6 C1 H1A 120.5
C2 C1 H1A 120.5
C3 C2 C1 120.1(6)
C3 C2 H2A 119.9
C1 C2 H2A 119.9
C4 C3 C2 120.4(6)
C4 C3 H3A 119.8
C2 C3 H3A 119.8
C3 C4 C5 120.4(6)
C3 C4 H4A 119.8
C5 C4 H4A 119.8
C4 C5 C6 119.1(6)
C4 C5 H5A 120.5
C6 C5 H5A 120.5
C1 C6 C5 120.9(5)
C1 C6 P1 120.6(4)
C5 C6 P1 118.6(4)
Cl1 C7 P1 111.0(3)
Cl1 C7 H7A 109.4
P1 C7 H7A 109.4
Cl1 C7 H7B 109.4
P1 C7 H7B 109.4
H7A C7 H7B 108.0
Cl2 C8 P1 108.8(3)
Cl2 C8 H8A 109.9
P1 C8 H8A 109.9
Cl2 C8 H8B 109.9
P1 C8 H8B 109.9
H8A C8 H8B 108.3

loop_
_geom_bond_atom_site_label_1
_geom_bond_atom_site_label_2
_geom_bond_distance
Cl1 C7 1.772(6)
Cl2 C8 1.789(5)
P1 O1 1.495(4)
P1 C6 1.802(6)
P1 C8 1.818(5)
P1 C7 1.819(5)
C1 C6 1.392(8)
C1 C2 1.401(8)
C1 H1A 0.9500
C2 C3 1.386(9)
C2 H2A 0.9500
C3 C4 1.382(9)
C3 H3A 0.9500
C4 C5 1.393(8)
C4 H4A 0.9500
C5 C6 1.398(8)
C5 H5A 0.9500
C7 H7A 0.9900
C7 H7B 0.9900
C8 H8A 0.9900
C8 H8B 0.9900
